data_7055593
loop_
_publ_author_name
'Mazej, Zoran'
'Goreshnik, Evgeny A.'

_publ_section_title
;
 Largest perfluorometallate [Ti10F45]5&#x2212;oligomer and polymeric
 ([Ti3F13]&#x2212;)\\infty and ([TiF5]&#x2212;)\\infty anions prepared as
 [XeF5]+salts
;
_journal_issue 9
_journal_name_full 'New J. Chem.'
_journal_page_first 7320
_journal_paper_doi 10.1039/C6NJ00955G
_journal_volume 40
_journal_year 2016
_chemical_formula_moiety 'F5 Ti, F5 Xe'
_chemical_formula_sum 'F10 Ti Xe'
_chemical_formula_weight 369.16
_space_group_crystal_system orthorhombic
_space_group_IT_number 61
_space_group_name_Hall '-P 2ac 2ab'
_space_group_name_H-M_alt 'P b c a'
_symmetry_space_group_name_Hall '-P 2ac 2ab'
_symmetry_space_group_name_H-M 'P b c a'
_atom_sites_solution_primary direct
_audit_creation_date 2016-01-20
_audit_creation_method
;
Olex2 1.2-ac21
(compiled 2015.09.16 svn.r134, GUI svn.r4998)
;
_cell_angle_alpha 90
_cell_angle_beta 90
_cell_angle_gamma 90
_cell_formula_units_Z 16
_cell_length_a 18.139(2)
_cell_length_b 8.5173(9)
_cell_length_c 18.1876(16)
_cell_measurement_reflns_used 1973
_cell_measurement_temperature 149.97(15)
_cell_measurement_theta_max 27.5280
_cell_measurement_theta_min 4.1680
_cell_volume 2809.9(5)
_computing_cell_refinement 'CrysAlisPro 1.171.38.41 (Rigaku OD, 2015)'
_computing_data_collection 'CrysAlisPro 1.171.38.41 (Rigaku OD, 2015)'
_computing_data_reduction 'CrysAlisPro 1.171.38.41 (Rigaku OD, 2015)'
_computing_molecular_graphics 'Olex2 (Dolomanov et al., 2009)'
_computing_publication_material 'Olex2 (Dolomanov et al., 2009)'
_computing_structure_refinement 'ShelXL (Sheldrick, 2008)'
_computing_structure_solution 'ShelXS (Sheldrick, 2008)'
_diffrn_ambient_environment N~2~
_diffrn_ambient_temperature 149.97(15)
_diffrn_detector 'CCD plate'
_diffrn_detector_area_resol_mean 5.3213
_diffrn_detector_type Atlas
_diffrn_measured_fraction_theta_full 0.997
_diffrn_measured_fraction_theta_max 0.819
_diffrn_measurement_details
;
List of Runs (angles in degrees, time in seconds):

--------------------------------------------------------------------------
  1  \w    -62.00  17.00   1.00  800.00    --    9.00 -57.00-150.00   79
  2  \w     11.00  50.00   1.00  800.00    --    9.00  57.00  30.00   39
;
_diffrn_measurement_device 'four-circle diffractometer'
_diffrn_measurement_device_type 'New Gemini, Dual, Cu at zero, Atlas'
_diffrn_measurement_method '\w scans'
_diffrn_orient_matrix_type 'CrysAlisPro convention (1999,Acta A55,543-557)'
_diffrn_orient_matrix_UB_11 0.0120372000
_diffrn_orient_matrix_UB_12 0.0525936000
_diffrn_orient_matrix_UB_13 0.0277077000
_diffrn_orient_matrix_UB_21 0.0342788000
_diffrn_orient_matrix_UB_22 0.0085104000
_diffrn_orient_matrix_UB_23 -0.0184050000
_diffrn_orient_matrix_UB_31 -0.0144251000
_diffrn_orient_matrix_UB_32 0.0640050000
_diffrn_orient_matrix_UB_33 -0.0203815000
_diffrn_radiation_monochromator graphite
_diffrn_radiation_probe x-ray
_diffrn_radiation_type MoK\a
_diffrn_radiation_wavelength 0.71073
_diffrn_reflns_av_R_equivalents 0.0605
_diffrn_reflns_av_unetI/netI 0.0750
_diffrn_reflns_Laue_measured_fraction_full 0.997
_diffrn_reflns_Laue_measured_fraction_max 0.819
_diffrn_reflns_limit_h_max 16
_diffrn_reflns_limit_h_min -22
_diffrn_reflns_limit_k_max 6
_diffrn_reflns_limit_k_min -11
_diffrn_reflns_limit_l_max 16
_diffrn_reflns_limit_l_min -23
_diffrn_reflns_number 7823
_diffrn_reflns_point_group_measured_fraction_full 0.997
_diffrn_reflns_point_group_measured_fraction_max 0.819
_diffrn_reflns_theta_full 25.000
_diffrn_reflns_theta_max 28.895
_diffrn_reflns_theta_min 3.464
_diffrn_source 'fine-focus sealed X-ray tube'
_diffrn_source_type 'Enhance (Mo) X-ray Source'
_exptl_absorpt_coefficient_mu 6.101
_exptl_absorpt_correction_T_max 0.932
_exptl_absorpt_correction_T_min 0.741
_exptl_absorpt_correction_type analytical
_exptl_absorpt_process_details
;
CrysAlisPro 1.171.38.41 (Rigaku Oxford Diffraction, 2015)
Analytical numeric absorption correction using a multifaceted crystal
            model based on expressions derived by R.C. Clark & J.S. Reid.
(Clark, R. C. & Reid, J. S. (1995). Acta Cryst. A51, 887-897)
Empirical absorption correction using spherical harmonics,
 implemented in SCALE3 ABSPACK scaling algorithm.
;
_exptl_crystal_colour colourless
_exptl_crystal_colour_primary colourless
_exptl_crystal_density_diffrn 3.491
_exptl_crystal_description needle
_exptl_crystal_F_000 2656
_exptl_crystal_size_max 0.17
_exptl_crystal_size_mid 0.035
_exptl_crystal_size_min 0.028
_refine_diff_density_max 7.688
_refine_diff_density_min -3.278
_refine_diff_density_rms 0.475
_refine_ls_extinction_method none
_refine_ls_goodness_of_fit_ref 1.054
_refine_ls_hydrogen_treatment undef
_refine_ls_matrix_type full
_refine_ls_number_parameters 217
_refine_ls_number_reflns 3029
_refine_ls_number_restraints 0
_refine_ls_restrained_S_all 1.054
_refine_ls_R_factor_all 0.1246
_refine_ls_R_factor_gt 0.0867
_refine_ls_shift/su_max 0.000
_refine_ls_shift/su_mean 0.000
_refine_ls_structure_factor_coef Fsqd
_refine_ls_weighting_details 'w=1/[\s^2^(Fo^2^)+(0.0751P)^2^+323.2242P] where P=(Fo^2^+2Fc^2^)/3'
_refine_ls_weighting_scheme calc
_refine_ls_wR_factor_gt 0.2042
_refine_ls_wR_factor_ref 0.2289
_reflns_Friedel_coverage 0.000
_reflns_number_gt 2076
_reflns_number_total 3029
_reflns_threshold_expression 'I > 2\s(I)'
_cod_data_source_file c6nj00955g2.cif
_cod_data_source_block xef5ttif5
_cod_depositor_comments 'Adding full bibliography for 7055592--7055594.cif.'
_cod_original_cell_volume 2810.0(5)
_cod_database_code 7055593
_shelx_space_group_comment
;
The symmetry employed for this shelxl refinement is uniquely defined
by the following loop, which should always be used as a source of
symmetry information in preference to the above space-group names.
They are only intended as comments.
;
_reflns_odcompleteness_completeness 96.31
_reflns_odcompleteness_iscentric 1
_reflns_odcompleteness_theta 26.32
_olex2_refinement_description
;
;
_shelx_shelxl_version_number 2014/7
_olex2_date_sample_data_collection 2016-01-14
_olex2_submission_special_instructions 'No special instructions were received'
_oxdiff_exptl_absorpt_empirical_details
;
Empirical correction (ABSPACK) includes:
- Absorption correction using spherical harmonics
- Frame scaling
;
_oxdiff_exptl_absorpt_empirical_full_max 1.259
_oxdiff_exptl_absorpt_empirical_full_min 0.738

loop_
_space_group_symop_operation_xyz
'x, y, z'
'-x+1/2, -y, z+1/2'
'x+1/2, -y+1/2, -z'
'-x, y+1/2, -z+1/2'
'-x, -y, -z'
'x-1/2, y, -z-1/2'
'-x-1/2, y-1/2, z'
'x, -y-1/2, z-1/2'

loop_
_atom_site_label
_atom_site_type_symbol
_atom_site_fract_x
_atom_site_fract_y
_atom_site_fract_z
_atom_site_U_iso_or_equiv
_atom_site_adp_type
_atom_site_occupancy
_atom_site_site_symmetry_order
_atom_site_calc_flag
Xe1 Xe 0.09800(6) 0.23489(13) 0.04110(6) 0.0134(3) Uani 1 1 d
Xe2 Xe 0.12314(6) 0.74511(12) -0.27828(6) 0.0101(3) Uani 1 1 d
Ti1 Ti 0.1596(2) 0.5718(4) -0.06584(19) 0.0158(7) Uani 1 1 d
Ti2 Ti 0.16751(19) 0.1888(4) -0.17260(19) 0.0145(7) Uani 1 1 d
F1 F 0.0574(8) 0.1421(16) 0.1210(7) 0.036(3) Uani 1 1 d
F2 F 0.0725(7) 0.4083(14) 0.0962(7) 0.030(3) Uani 1 1 d
F3 F 0.1790(7) 0.2189(16) 0.1029(7) 0.036(3) Uani 1 1 d
F4 F 0.1117(8) 0.0173(13) 0.0234(8) 0.038(3) Uani 1 1 d
F5 F 0.0015(6) 0.2164(17) 0.0105(6) 0.028(3) Uani 1 1 d
F6 F 0.0697(7) 0.7404(16) -0.3624(6) 0.031(3) Uani 1 1 d
F7 F 0.0490(6) 0.8822(15) -0.2552(7) 0.028(3) Uani 1 1 d
F8 F 0.1719(7) 0.8958(14) -0.3323(6) 0.023(3) Uani 1 1 d
F9 F 0.1743(7) 0.5978(15) -0.3320(7) 0.031(3) Uani 1 1 d
F10 F 0.0572(7) 0.5852(15) -0.2573(7) 0.033(3) Uani 1 1 d
F11 F 0.1523(7) 0.7213(14) 0.0017(6) 0.023(3) Uani 1 1 d
F12 F 0.2574(7) 0.6428(13) -0.0922(6) 0.025(3) Uani 1 1 d
F13 F 0.0723(7) 0.4756(13) -0.0485(7) 0.027(3) Uani 1 1 d
F14 F 0.1980(7) 0.4194(14) -0.0032(7) 0.028(3) Uani 1 1 d
F15 F 0.1199(7) 0.6900(14) -0.1420(7) 0.027(3) Uani 1 1 d
F16 F 0.1779(6) 0.4079(12) -0.1455(7) 0.023(3) Uani 1 1 d
F17 F 0.1013(6) 0.1801(13) -0.0966(7) 0.023(3) Uani 1 1 d
F18 F 0.2489(6) 0.2257(13) -0.2335(5) 0.017(2) Uani 1 1 d
F19 F 0.1014(6) 0.2339(13) -0.2397(6) 0.017(2) Uani 1 1 d
F20 F 0.1658(7) -0.0188(12) -0.1905(6) 0.022(3) Uani 1 1 d

loop_
_atom_site_aniso_label
_atom_site_aniso_U_11
_atom_site_aniso_U_22
_atom_site_aniso_U_33
_atom_site_aniso_U_23
_atom_site_aniso_U_13
_atom_site_aniso_U_12
Xe1 0.0137(6) 0.0140(6) 0.0124(5) 0.0004(4) -0.0009(4) -0.0025(5)
Xe2 0.0087(6) 0.0084(5) 0.0130(5) -0.0020(4) -0.0029(4) -0.0008(4)
Ti1 0.0184(18) 0.0061(14) 0.0228(17) -0.0002(13) 0.0037(15) -0.0002(13)
Ti2 0.0138(17) 0.0079(14) 0.0218(16) -0.0027(13) 0.0010(14) 0.0011(13)
F1 0.038(8) 0.033(7) 0.037(7) 0.010(6) -0.003(6) -0.017(6)
F2 0.036(7) 0.016(6) 0.036(7) -0.017(5) -0.004(6) -0.001(6)
F3 0.031(7) 0.038(8) 0.037(7) 0.018(6) -0.023(6) -0.013(6)
F4 0.056(9) 0.002(5) 0.054(9) 0.003(5) -0.004(7) -0.002(6)
F5 0.012(6) 0.053(9) 0.020(6) -0.005(6) 0.001(5) -0.008(6)
F6 0.032(7) 0.046(8) 0.017(6) -0.009(5) -0.019(5) 0.004(6)
F7 0.012(6) 0.029(6) 0.043(7) -0.005(6) 0.000(5) 0.011(5)
F8 0.025(7) 0.027(6) 0.015(5) 0.010(5) -0.002(5) -0.003(5)
F9 0.025(7) 0.034(7) 0.035(7) -0.027(6) -0.012(6) 0.005(6)
F10 0.034(8) 0.033(7) 0.033(7) 0.004(6) -0.005(6) -0.024(6)
F11 0.025(6) 0.024(6) 0.020(6) -0.005(5) 0.010(5) 0.003(5)
F12 0.031(7) 0.016(5) 0.029(6) -0.007(5) 0.005(5) -0.007(5)
F13 0.031(7) 0.010(5) 0.041(7) 0.001(5) 0.010(6) -0.003(5)
F14 0.037(8) 0.016(6) 0.030(6) 0.004(5) -0.005(6) 0.003(5)
F15 0.034(7) 0.018(6) 0.030(6) 0.010(5) 0.004(6) 0.013(6)
F16 0.025(7) 0.006(5) 0.038(7) 0.008(5) 0.012(5) 0.000(5)
F17 0.021(6) 0.008(5) 0.039(7) 0.001(5) 0.008(5) 0.001(5)
F18 0.016(6) 0.024(6) 0.012(5) -0.010(4) 0.005(4) 0.000(5)
F19 0.011(5) 0.022(6) 0.016(5) 0.003(4) -0.005(4) 0.007(5)
F20 0.026(7) 0.010(5) 0.030(6) -0.005(5) -0.003(5) 0.001(5)

loop_
_atom_type_symbol
_atom_type_description
_atom_type_scat_dispersion_real
_atom_type_scat_dispersion_imag
_atom_type_scat_source
F F 0.0171 0.0103 'International Tables Vol C Tables 4.2.6.8 and 6.1.1.4'
Ti Ti 0.2776 0.4457 'International Tables Vol C Tables 4.2.6.8 and 6.1.1.4'
Xe Xe -0.4205 1.9578 'International Tables Vol C Tables 4.2.6.8 and 6.1.1.4'

loop_
_exptl_crystal_face_index_h
_exptl_crystal_face_index_k
_exptl_crystal_face_index_l
_exptl_crystal_face_perp_dist
-19 1 -17 0.0153
19 -1 17 0.0153
-7 -12 0 0.0728
4 12 -2 0.0854
18 -2 18 0.0141
-18 2 -18 0.0141
21 0 -14 0.0144
-21 0 14 0.0144

loop_
_geom_angle_atom_site_label_1
_geom_angle_atom_site_label_2
_geom_angle_atom_site_label_3
_geom_angle
_geom_angle_site_symmetry_1
_geom_angle_site_symmetry_3
F1 Xe1 F2 79.1(6) . .
F1 Xe1 F3 78.7(6) . .
F1 Xe1 F4 76.3(6) . .
F1 Xe1 F5 79.6(6) . .
F1 Xe1 F14 144.9(5) . .
F1 Xe1 F17 135.9(5) . .
F2 Xe1 F3 85.9(6) . .
F2 Xe1 F4 155.2(6) . .
F2 Xe1 F5 89.7(6) . .
F2 Xe1 F14 81.7(5) . .
F2 Xe1 F17 133.4(5) . .
F3 Xe1 F4 85.9(6) . .
F3 Xe1 F14 70.8(5) . .
F3 Xe1 F17 124.3(5) . .
F4 Xe1 F14 117.3(5) . .
F4 Xe1 F17 69.6(5) . .
F5 Xe1 F3 158.2(6) . .
F5 Xe1 F4 89.4(6) . .
F5 Xe1 F14 129.6(5) . .
F5 Xe1 F17 73.1(4) . .
F14 Xe1 F17 77.5(4) . .
F6 Xe2 F7 79.3(6) . .
F6 Xe2 F8 79.7(6) . .
F6 Xe2 F9 78.8(6) . .
F6 Xe2 F10 79.2(6) . .
F6 Xe2 F15 144.4(5) . .
F6 Xe2 F18 141.4(5) . 7_665
F7 Xe2 F8 91.8(6) . .
F7 Xe2 F9 157.9(5) . .
F7 Xe2 F10 87.0(6) . .
F7 Xe2 F15 82.9(5) . .
F7 Xe2 F18 131.2(5) . 7_665
F8 Xe2 F10 158.7(5) . .
F8 Xe2 F15 131.6(5) . .
F8 Xe2 F18 76.8(4) . 7_665
F9 Xe2 F8 87.1(6) . .
F9 Xe2 F10 86.2(6) . .
F9 Xe2 F15 114.0(5) . .
F9 Xe2 F18 69.8(4) . 7_665
F10 Xe2 F15 69.3(5) . .
F10 Xe2 F18 119.4(5) . 7_665
F18 Xe2 F15 71.6(4) 7_665 .
F11 Ti1 F12 90.9(5) . .
F11 Ti1 F13 98.0(6) . .
F11 Ti1 F14 96.0(6) . .
F11 Ti1 F15 95.7(6) . .
F11 Ti1 F16 174.5(5) . .
F12 Ti1 F16 83.6(5) . .
F13 Ti1 F12 170.6(5) . .
F13 Ti1 F14 84.6(6) . .
F13 Ti1 F15 92.1(6) . .
F13 Ti1 F16 87.5(5) . .
F14 Ti1 F12 91.5(6) . .
F14 Ti1 F16 84.1(5) . .
F15 Ti1 F12 90.0(6) . .
F15 Ti1 F14 168.2(6) . .
F15 Ti1 F16 84.5(5) . .
F16 Ti2 F12 86.4(5) . 7_655
F17 Ti2 F12 83.6(5) . 7_655
F17 Ti2 F16 84.9(5) . .
F17 Ti2 F18 165.8(5) . .
F18 Ti2 F12 86.0(5) . 7_655
F18 Ti2 F16 85.0(5) . .
F19 Ti2 F12 177.8(5) . 7_655
F19 Ti2 F16 91.8(5) . .
F19 Ti2 F17 94.9(5) . .
F19 Ti2 F18 95.2(5) . .
F19 Ti2 F20 94.5(5) . .
F20 Ti2 F12 87.3(5) . 7_655
F20 Ti2 F16 173.7(6) . .
F20 Ti2 F17 94.9(5) . .
F20 Ti2 F18 94.1(5) . .
Ti1 F12 Ti2 148.4(7) . 7_665
Ti1 F14 Xe1 111.0(6) . .
Ti1 F15 Xe2 145.5(6) . .
Ti2 F16 Ti1 145.5(6) . .
Ti2 F17 Xe1 138.5(6) . .
Ti2 F18 Xe2 161.7(6) . 7_655

loop_
_geom_bond_atom_site_label_1
_geom_bond_atom_site_label_2
_geom_bond_distance
_geom_bond_site_symmetry_2
Xe1 F1 1.811(13) .
Xe1 F2 1.844(11) .
Xe1 F3 1.854(12) .
Xe1 F4 1.897(11) .
Xe1 F5 1.844(12) .
Xe1 F14 2.532(13) .
Xe1 F17 2.549(12) .
Xe2 F6 1.812(11) .
Xe2 F7 1.830(11) .
Xe2 F8 1.844(11) .
Xe2 F9 1.841(12) .
Xe2 F10 1.853(12) .
Xe2 F15 2.523(12) .
Xe2 F18 2.465(11) 7_665
Ti1 F11 1.775(11) .
Ti1 F12 1.935(13) .
Ti1 F13 1.810(12) .
Ti1 F14 1.862(12) .
Ti1 F15 1.858(12) .
Ti1 F16 2.039(12) .
Ti2 F12 2.036(12) 7_655
Ti2 F16 1.940(11) .
Ti2 F17 1.832(12) .
Ti2 F18 1.873(11) .
Ti2 F19 1.753(10) .
Ti2 F20 1.798(11) .
F12 Ti2 2.036(12) 7_665
F18 Xe2 2.465(11) 7_655

loop_
_geom_torsion_atom_site_label_1
_geom_torsion_atom_site_label_2
_geom_torsion_atom_site_label_3
_geom_torsion_atom_site_label_4
_geom_torsion
_geom_torsion_site_symmetry_1
_geom_torsion_site_symmetry_4
F11 Ti1 F14 Xe1 98.3(6) . .
F11 Ti1 F15 Xe2 146.0(12) . .
F12 Ti1 F14 Xe1 -170.6(5) . .
F12 Ti1 F15 Xe2 55.1(12) . .
F12 Ti2 F17 Xe1 29.7(8) 7_655 .
F12 Ti2 F18 Xe2 5.4(18) 7_655 7_655
F13 Ti1 F14 Xe1 0.8(6) . .
F13 Ti1 F15 Xe2 -115.7(12) . .
F14 Ti1 F15 Xe2 -42(4) . .
F15 Ti1 F14 Xe1 -73(3) . .
F16 Ti1 F14 Xe1 -87.2(6) . .
F16 Ti1 F15 Xe2 -28.4(12) . .
F16 Ti2 F17 Xe1 -57.3(8) . .
F16 Ti2 F18 Xe2 92.2(18) . 7_655
F17 Ti2 F18 Xe2 48(3) . 7_655
F18 Ti2 F17 Xe1 -13(3) . .
F19 Ti2 F17 Xe1 -148.7(8) . .
F19 Ti2 F18 Xe2 -176.4(18) . 7_655
F20 Ti2 F17 Xe1 116.4(8) . .
F20 Ti2 F18 Xe2 -81.6(18) . 7_655

loop_
_exptl_oxdiff_crystal_face_indexfrac_h
_exptl_oxdiff_crystal_face_indexfrac_k
_exptl_oxdiff_crystal_face_indexfrac_l
_exptl_oxdiff_crystal_face_x
_exptl_oxdiff_crystal_face_y
_exptl_oxdiff_crystal_face_z
-19.0044 1.0066 -16.9876 -0.6465 -0.3302 0.6848
19.0044 -1.0066 16.9876 0.6465 0.3302 -0.6848
-7.0197 -11.9933 -0.0042 -0.7154 -0.3426 -0.6663
4.0186 11.9944 -1.9944 0.6239 0.2765 0.7504
18.0020 -2.0060 17.9865 0.6096 0.2690 -0.7547
-18.0020 2.0060 -17.9865 -0.6096 -0.2690 0.7547
21.0197 -0.0051 -13.9886 -0.1348 0.9779 -0.0184
-21.0197 0.0051 13.9886 0.1348 -0.9779 0.0184
